data_1516504
loop_
_publ_author_name
'Chan, Siu-Chung'
'England, Jason'
'Wieghardt, Karl'
'Wong, Chun-Yuen'

_publ_section_title
;
 Trapping of the putative 1,2-dinitrosoarene intermediate of benzofuroxan
 tautomerization by coordination at ruthenium and exploration of its redox
 non-innocence
;
_journal_issue 10
_journal_name_full 'Chemical Science'
_journal_page_first 3883
_journal_paper_doi 10.1039/C4SC01185F
_journal_volume 5
_journal_year 2014
_chemical_formula_sum 'C27 H22 F12 N6 O3 P2 Ru'
_chemical_formula_weight 869.52
_chemical_name_systematic
; 
 ? 
;
_space_group_IT_number 14
_symmetry_cell_setting monoclinic
_symmetry_space_group_name_Hall '-P 2ybc'
_symmetry_space_group_name_H-M 'P 1 21/c 1'
_atom_sites_solution_hydrogens geom
_atom_sites_solution_primary direct
_atom_sites_solution_secondary difmap
_audit_creation_method SHELXL-97
_cell_angle_alpha 90.00
_cell_angle_beta 91.9830(10)
_cell_angle_gamma 90.00
_cell_formula_units_Z 4
_cell_length_a 14.0590(2)
_cell_length_b 14.2401(2)
_cell_length_c 15.4559(2)
_cell_measurement_temperature 173(2)
_cell_volume 3092.44(7)
_computing_structure_refinement 'SHELXL-97 (Sheldrick, 1997)'
_computing_structure_solution 'SHELXS-97 (Sheldrick, 1990)'
_diffrn_ambient_temperature 173(2)
_diffrn_detector_area_resol_mean 16.1270
_diffrn_measured_fraction_theta_full 0.997
_diffrn_measured_fraction_theta_max 0.997
_diffrn_measurement_device_type 'Xcalibur, Sapphire3, Gemini ultra'
_diffrn_measurement_method '\w scans'
_diffrn_radiation_monochromator graphite
_diffrn_radiation_source 'fine-focus sealed tube'
_diffrn_radiation_type CuK\a
_diffrn_radiation_wavelength 1.54178
_diffrn_reflns_av_R_equivalents 0.0249
_diffrn_reflns_av_sigmaI/netI 0.0296
_diffrn_reflns_limit_h_max 15
_diffrn_reflns_limit_h_min -16
_diffrn_reflns_limit_k_max 14
_diffrn_reflns_limit_k_min -17
_diffrn_reflns_limit_l_max 17
_diffrn_reflns_limit_l_min -18
_diffrn_reflns_number 12045
_diffrn_reflns_theta_full 67.49
_diffrn_reflns_theta_max 67.49
_diffrn_reflns_theta_min 4.22
_exptl_absorpt_coefficient_mu 6.161
_exptl_absorpt_correction_T_max 1.00000
_exptl_absorpt_correction_T_min 0.64739
_exptl_absorpt_correction_type multi-scan
_exptl_absorpt_process_details 'CrysAlisPro, Agilent Technologies, Version 1.171.35.21'
_exptl_crystal_colour Red
_exptl_crystal_density_diffrn 1.868
_exptl_crystal_density_method 'not measured'
_exptl_crystal_description Needle
_exptl_crystal_F_000 1728
_exptl_crystal_size_max 0.36
_exptl_crystal_size_mid 0.11
_exptl_crystal_size_min 0.02
_refine_diff_density_max 1.000
_refine_diff_density_min -0.552
_refine_diff_density_rms 0.082
_refine_ls_extinction_method none
_refine_ls_goodness_of_fit_ref 1.073
_refine_ls_hydrogen_treatment mixed
_refine_ls_matrix_type full
_refine_ls_number_parameters 498
_refine_ls_number_reflns 5556
_refine_ls_number_restraints 0
_refine_ls_restrained_S_all 1.073
_refine_ls_R_factor_all 0.0402
_refine_ls_R_factor_gt 0.0382
_refine_ls_shift/su_max 0.001
_refine_ls_shift/su_mean 0.000
_refine_ls_structure_factor_coef Fsqd
_refine_ls_weighting_details 'calc w=1/[\s^2^(Fo^2^)+(0.0379P)^2^+7.3898P] where P=(Fo^2^+2Fc^2^)/3'
_refine_ls_weighting_scheme calc
_refine_ls_wR_factor_gt 0.0937
_refine_ls_wR_factor_ref 0.0949
_reflns_number_gt 5259
_reflns_number_total 5556
_reflns_threshold_expression >2sigma(I)
_cod_data_source_file c4sc01185f2.cif
_cod_data_source_block complex-2b
_cod_depositor_comments 'Adding full bibliography for 1516502--1516506.cif.'
_cod_original_sg_symbol_H-M P21/c
_cod_database_code 1516504

loop_
_symmetry_equiv_pos_as_xyz
'x, y, z'
'-x, y+1/2, -z+1/2'
'-x, -y, -z'
'x, -y-1/2, z-1/2'

loop_
_atom_site_label
_atom_site_type_symbol
_atom_site_fract_x
_atom_site_fract_y
_atom_site_fract_z
_atom_site_U_iso_or_equiv
_atom_site_adp_type
_atom_site_occupancy
_atom_site_symmetry_multiplicity
_atom_site_calc_flag
_atom_site_refinement_flags
C1 C 0.6589(2) 0.7282(2) 0.0220(2) 0.0258(7) Uani 1 1 d .
C2 C 0.6110(2) 0.7488(2) 0.0972(2) 0.0279(7) Uani 1 1 d .
C3 C 0.5319(3) 0.8062(3) 0.0951(3) 0.0354(8) Uani 1 1 d .
H3 H 0.4996 0.8201 0.1451 0.042 Uiso 1 1 calc R
C4 C 0.5020(3) 0.8431(3) 0.0135(3) 0.0365(9) Uani 1 1 d .
C5 C 0.5479(3) 0.8211(3) -0.0614(2) 0.0340(8) Uani 1 1 d .
H5 H 0.5260 0.8456 -0.1142 0.041 Uiso 1 1 calc R
C6 C 0.6263(3) 0.7627(3) -0.0578(2) 0.0313(8) Uani 1 1 d .
H6 H 0.6569 0.7467 -0.1081 0.038 Uiso 1 1 calc R
C7 C 0.3924(3) 0.9411(3) -0.0660(3) 0.0449(10) Uani 1 1 d .
H7A H 0.4443 0.9702 -0.0945 0.067 Uiso 1 1 calc R
H7B H 0.3442 0.9872 -0.0557 0.067 Uiso 1 1 calc R
H7C H 0.3660 0.8920 -0.1019 0.067 Uiso 1 1 calc R
C8 C 0.8194(3) 0.8489(2) 0.1859(2) 0.0283(7) Uani 1 1 d .
H8 H 0.7559 0.8547 0.2002 0.034 Uiso 1 1 calc R
C9 C 0.8751(3) 0.9283(3) 0.1854(2) 0.0311(8) Uani 1 1 d .
H9 H 0.8501 0.9866 0.1992 0.037 Uiso 1 1 calc R
C10 C 0.9696(3) 0.9190(3) 0.1637(3) 0.0347(8) Uani 1 1 d .
H10 H 1.0088 0.9716 0.1617 0.042 Uiso 1 1 calc R
C11 C 1.0047(3) 0.8315(3) 0.1453(2) 0.0310(8) Uani 1 1 d .
H11 H 1.0681 0.8247 0.1310 0.037 Uiso 1 1 calc R
C12 C 0.9462(2) 0.7536(2) 0.1479(2) 0.0236(7) Uani 1 1 d .
C13 C 0.9783(2) 0.6571(2) 0.1320(2) 0.0233(7) Uani 1 1 d .
C14 C 1.0722(3) 0.6332(3) 0.1192(2) 0.0308(8) Uani 1 1 d .
H14 H 1.1189 0.6794 0.1193 0.037 Uiso 1 1 calc R
C15 C 1.0960(3) 0.5398(3) 0.1062(2) 0.0348(8) Uani 1 1 d .
H15 H 1.1588 0.5225 0.0975 0.042 Uiso 1 1 calc R
C16 C 1.0251(3) 0.4732(3) 0.1063(2) 0.0329(8) Uani 1 1 d .
H16 H 1.0393 0.4102 0.0976 0.039 Uiso 1 1 calc R
C17 C 0.9328(3) 0.5007(2) 0.1193(2) 0.0288(7) Uani 1 1 d .
H17 H 0.8854 0.4552 0.1192 0.035 Uiso 1 1 calc R
C18 C 0.8357(3) 0.6517(3) 0.3488(2) 0.0299(8) Uani 1 1 d .
H18 H 0.8580 0.7113 0.3355 0.036 Uiso 1 1 calc R
C19 C 0.8493(3) 0.6185(3) 0.4324(2) 0.0352(8) Uani 1 1 d .
H19 H 0.8804 0.6550 0.4745 0.042 Uiso 1 1 calc R
C20 C 0.8159(3) 0.5306(3) 0.4521(2) 0.0378(9) Uani 1 1 d .
H20 H 0.8242 0.5068 0.5079 0.045 Uiso 1 1 calc R
C21 C 0.7699(3) 0.4778(3) 0.3882(2) 0.0330(8) Uani 1 1 d .
H21 H 0.7468 0.4183 0.4008 0.040 Uiso 1 1 calc R
C22 C 0.7585(2) 0.5141(2) 0.3052(2) 0.0253(7) Uani 1 1 d .
C23 C 0.7108(2) 0.4638(2) 0.2328(2) 0.0263(7) Uani 1 1 d .
C24 C 0.6728(3) 0.3747(3) 0.2394(3) 0.0343(8) Uani 1 1 d .
H24 H 0.6775 0.3424 0.2917 0.041 Uiso 1 1 calc R
C25 C 0.6281(3) 0.3339(3) 0.1685(3) 0.0408(9) Uani 1 1 d .
H25 H 0.6013 0.2744 0.1726 0.049 Uiso 1 1 calc R
C26 C 0.6233(3) 0.3821(3) 0.0912(3) 0.0393(9) Uani 1 1 d .
H26 H 0.5934 0.3556 0.0425 0.047 Uiso 1 1 calc R
C27 C 0.6634(3) 0.4702(3) 0.0869(2) 0.0310(8) Uani 1 1 d .
H27 H 0.6603 0.5025 0.0346 0.037 Uiso 1 1 calc R
F1 F 0.4063(2) 0.6365(2) 0.2307(2) 0.0676(9) Uani 1 1 d .
F2 F 0.3194(2) 0.5836(3) 0.1169(2) 0.0920(12) Uani 1 1 d .
F3 F 0.3235(2) 0.5041(3) 0.2439(2) 0.0798(10) Uani 1 1 d .
F4 F 0.4833(2) 0.5000(3) 0.2399(2) 0.0830(11) Uani 1 1 d .
F5 F 0.47807(19) 0.5787(2) 0.11412(18) 0.0596(7) Uani 1 1 d .
F6 F 0.3956(3) 0.4465(3) 0.1250(3) 0.1041(15) Uani 1 1 d .
F7 F 0.1994(3) 0.6594(3) 0.3547(3) 0.1154(17) Uani 1 1 d .
F12 F 0.0247(2) 0.7577(2) 0.4363(3) 0.0881(12) Uani 1 1 d .
F8A F 0.1703(5) 0.8016(6) 0.4302(7) 0.072(3) Uani 0.497(12) 1 d P
F9A F 0.1005(16) 0.7765(10) 0.3107(8) 0.200(10) Uani 0.497(12) 1 d P
F10A F 0.0553(9) 0.6407(6) 0.3348(9) 0.098(5) Uani 0.497(12) 1 d P
F11A F 0.1237(19) 0.6556(10) 0.4655(7) 0.198(10) Uani 0.497(12) 1 d P
F8B F 0.1745(5) 0.7225(13) 0.4806(7) 0.126(6) Uani 0.503(12) 1 d P
F9B F 0.1406(9) 0.7950(5) 0.3477(12) 0.137(8) Uani 0.503(12) 1 d P
F10B F 0.0445(8) 0.6775(14) 0.3195(5) 0.124(7) Uani 0.503(12) 1 d P
F11B F 0.0732(5) 0.6117(5) 0.4411(8) 0.084(3) Uani 0.503(12) 1 d P
N1 N 0.65234(19) 0.7051(2) 0.17518(18) 0.0258(6) Uani 1 1 d .
N2 N 0.74239(19) 0.67316(19) 0.03528(18) 0.0238(6) Uani 1 1 d .
N3 N 0.85283(19) 0.76305(19) 0.16663(17) 0.0227(6) Uani 1 1 d .
N4 N 0.90852(19) 0.5908(2) 0.13218(17) 0.0233(6) Uani 1 1 d .
N5 N 0.79167(19) 0.6011(2) 0.28635(18) 0.0251(6) Uani 1 1 d .
N6 N 0.70719(19) 0.5109(2) 0.15636(18) 0.0249(6) Uani 1 1 d .
O1 O 0.60951(18) 0.7188(2) 0.24206(16) 0.0406(7) Uani 1 1 d .
O2 O 0.78929(19) 0.65496(19) -0.02917(16) 0.0352(6) Uani 1 1 d .
O3 O 0.4266(2) 0.9016(2) 0.01619(18) 0.0458(7) Uani 1 1 d .
P1 P 0.40103(8) 0.54077(8) 0.17913(7) 0.0423(3) Uani 1 1 d .
P2 P 0.11302(8) 0.71083(8) 0.39211(8) 0.0440(3) Uani 1 1 d .
Ru1 Ru 0.771156(17) 0.641499(17) 0.156528(15) 0.02046(9) Uani 1 1 d .

loop_
_atom_site_aniso_label
_atom_site_aniso_U_11
_atom_site_aniso_U_22
_atom_site_aniso_U_33
_atom_site_aniso_U_23
_atom_site_aniso_U_13
_atom_site_aniso_U_12
C1 0.0237(16) 0.0238(16) 0.0296(17) 0.0001(13) -0.0028(13) -0.0034(13)
C2 0.0232(16) 0.0283(17) 0.0320(18) -0.0011(14) -0.0034(13) -0.0026(14)
C3 0.0284(18) 0.040(2) 0.038(2) -0.0061(17) 0.0040(15) 0.0000(16)
C4 0.0291(18) 0.0312(19) 0.048(2) 0.0001(17) -0.0088(16) 0.0010(15)
C5 0.0329(19) 0.035(2) 0.0334(19) 0.0032(16) -0.0040(15) -0.0029(16)
C6 0.0295(18) 0.0334(19) 0.0309(18) 0.0021(15) -0.0027(14) -0.0058(15)
C7 0.042(2) 0.052(3) 0.041(2) 0.0081(19) -0.0088(18) 0.012(2)
C8 0.0298(18) 0.0248(17) 0.0302(18) -0.0001(14) 0.0019(14) 0.0019(14)
C9 0.038(2) 0.0232(17) 0.0318(18) -0.0017(14) -0.0015(15) -0.0013(15)
C10 0.038(2) 0.0246(18) 0.041(2) -0.0001(15) -0.0006(16) -0.0107(16)
C11 0.0266(17) 0.0296(18) 0.0368(19) 0.0011(15) 0.0023(15) -0.0060(15)
C12 0.0257(16) 0.0252(16) 0.0199(15) 0.0017(13) -0.0011(12) -0.0046(13)
C13 0.0231(16) 0.0277(17) 0.0190(15) 0.0041(13) 0.0002(12) -0.0023(13)
C14 0.0245(17) 0.0339(19) 0.0342(19) -0.0006(15) 0.0033(14) -0.0025(14)
C15 0.0270(18) 0.040(2) 0.037(2) -0.0012(17) 0.0040(15) 0.0064(16)
C16 0.0358(19) 0.0280(18) 0.0348(19) 0.0004(15) 0.0001(15) 0.0072(15)
C17 0.0324(18) 0.0234(17) 0.0307(18) 0.0008(14) 0.0010(14) -0.0004(14)
C18 0.0305(18) 0.0331(19) 0.0260(17) -0.0021(14) -0.0014(14) -0.0045(15)
C19 0.035(2) 0.043(2) 0.0271(18) -0.0034(16) -0.0033(15) 0.0015(17)
C20 0.042(2) 0.046(2) 0.0257(18) 0.0082(16) 0.0013(16) 0.0052(18)
C21 0.0329(19) 0.0348(19) 0.0314(18) 0.0085(16) 0.0026(15) 0.0007(16)
C22 0.0197(15) 0.0281(17) 0.0282(17) 0.0018(14) 0.0028(13) 0.0011(13)
C23 0.0216(16) 0.0275(17) 0.0299(17) 0.0015(14) 0.0041(13) -0.0013(13)
C24 0.036(2) 0.0280(18) 0.039(2) 0.0063(16) 0.0035(16) -0.0056(15)
C25 0.046(2) 0.0259(19) 0.051(2) 0.0000(17) 0.0017(19) -0.0116(17)
C26 0.039(2) 0.035(2) 0.043(2) -0.0063(17) -0.0032(17) -0.0099(17)
C27 0.0302(18) 0.0320(19) 0.0307(18) -0.0020(15) -0.0013(14) -0.0042(15)
F1 0.076(2) 0.0544(17) 0.074(2) -0.0243(15) 0.0226(16) -0.0081(15)
F2 0.0452(17) 0.160(4) 0.070(2) 0.005(2) -0.0037(15) 0.003(2)
F3 0.072(2) 0.092(2) 0.077(2) -0.0093(18) 0.0331(17) -0.0383(19)
F4 0.074(2) 0.106(3) 0.070(2) 0.0119(19) 0.0076(17) 0.036(2)
F5 0.0473(14) 0.0742(19) 0.0586(16) -0.0070(14) 0.0197(13) -0.0103(14)
F6 0.143(4) 0.070(2) 0.102(3) -0.045(2) 0.040(3) -0.047(2)
F7 0.057(2) 0.119(3) 0.171(4) -0.057(3) 0.016(2) 0.033(2)
F12 0.069(2) 0.0474(17) 0.151(3) -0.024(2) 0.047(2) -0.0008(15)
F8A 0.054(4) 0.071(5) 0.092(6) -0.032(5) -0.002(4) -0.010(3)
F9A 0.41(3) 0.088(9) 0.095(7) 0.017(6) -0.137(12) -0.018(11)
F10A 0.070(7) 0.051(4) 0.176(14) -0.066(6) 0.038(7) -0.031(4)
F11A 0.43(3) 0.097(10) 0.066(7) 0.051(7) -0.004(12) 0.047(14)
F8B 0.057(4) 0.220(16) 0.099(7) -0.089(10) -0.022(4) -0.016(6)
F9B 0.131(9) 0.021(3) 0.268(19) 0.027(7) 0.148(12) 0.003(4)
F10B 0.056(5) 0.29(2) 0.023(3) -0.015(7) -0.008(3) -0.003(9)
F11B 0.070(5) 0.039(4) 0.146(9) 0.023(4) 0.034(5) 0.015(3)
N1 0.0215(13) 0.0295(15) 0.0266(14) -0.0066(12) 0.0036(11) -0.0070(12)
N2 0.0255(14) 0.0214(13) 0.0249(14) -0.0006(11) 0.0027(11) -0.0030(11)
N3 0.0240(13) 0.0225(14) 0.0215(13) -0.0011(11) 0.0002(10) -0.0024(11)
N4 0.0239(13) 0.0227(14) 0.0234(13) 0.0009(11) 0.0019(11) -0.0025(11)
N5 0.0227(13) 0.0276(15) 0.0252(14) 0.0018(12) 0.0028(11) -0.0016(11)
N6 0.0222(13) 0.0254(14) 0.0271(14) -0.0002(12) 0.0024(11) -0.0044(11)
O1 0.0314(13) 0.0636(19) 0.0273(13) -0.0064(13) 0.0091(11) 0.0015(13)
O2 0.0400(15) 0.0405(15) 0.0256(13) 0.0006(11) 0.0097(11) 0.0039(12)
O3 0.0376(15) 0.0612(19) 0.0386(15) 0.0009(14) 0.0001(12) 0.0161(14)
P1 0.0358(5) 0.0477(6) 0.0440(6) -0.0123(5) 0.0079(4) -0.0100(5)
P2 0.0388(6) 0.0359(6) 0.0571(7) -0.0097(5) -0.0004(5) 0.0087(4)
Ru1 0.02056(14) 0.02027(14) 0.02067(14) 0.00015(9) 0.00230(9) -0.00288(9)

loop_
_atom_type_symbol
_atom_type_description
_atom_type_scat_dispersion_real
_atom_type_scat_dispersion_imag
_atom_type_scat_source
C C 0.0181 0.0091 'International Tables Vol C Tables 4.2.6.8 and 6.1.1.4'
H H 0.0000 0.0000 'International Tables Vol C Tables 4.2.6.8 and 6.1.1.4'
N N 0.0311 0.0180 'International Tables Vol C Tables 4.2.6.8 and 6.1.1.4'
O O 0.0492 0.0322 'International Tables Vol C Tables 4.2.6.8 and 6.1.1.4'
F F 0.0727 0.0534 'International Tables Vol C Tables 4.2.6.8 and 6.1.1.4'
P P 0.2955 0.4335 'International Tables Vol C Tables 4.2.6.8 and 6.1.1.4'
Ru Ru 0.0552 3.2960 'International Tables Vol C Tables 4.2.6.8 and 6.1.1.4'

loop_
_geom_angle_atom_site_label_1
_geom_angle_atom_site_label_2
_geom_angle_atom_site_label_3
_geom_angle
C6 C1 C2 120.7(3)
C6 C1 N2 124.7(3)
C2 C1 N2 114.6(3)
C3 C2 C1 121.1(3)
C3 C2 N1 124.8(3)
C1 C2 N1 114.1(3)
C2 C3 C4 117.1(3)
O3 C4 C5 123.8(4)
O3 C4 C3 114.2(4)
C5 C4 C3 122.0(4)
C4 C5 C6 119.9(4)
C5 C6 C1 119.1(3)
N3 C8 C9 122.8(3)
C8 C9 C10 118.3(3)
C11 C10 C9 119.3(3)
C10 C11 C12 120.3(3)
N3 C12 C11 120.4(3)
N3 C12 C13 115.6(3)
C11 C12 C13 124.0(3)
N4 C13 C14 121.4(3)
N4 C13 C12 115.0(3)
C14 C13 C12 123.5(3)
C13 C14 C15 119.5(3)
C16 C15 C14 118.8(3)
C17 C16 C15 119.4(3)
N4 C17 C16 122.6(3)
N5 C18 C19 122.4(3)
C20 C19 C18 118.7(4)
C19 C20 C21 119.5(3)
C20 C21 C22 119.5(4)
N5 C22 C21 120.6(3)
N5 C22 C23 115.6(3)
C21 C22 C23 123.9(3)
N6 C23 C24 121.0(3)
N6 C23 C22 115.1(3)
C24 C23 C22 123.9(3)
C25 C24 C23 119.8(4)
C24 C25 C26 119.2(4)
C27 C26 C25 119.2(4)
N6 C27 C26 121.9(4)
O1 N1 C2 115.7(3)
O1 N1 Ru1 130.7(2)
C2 N1 Ru1 113.5(2)
O2 N2 C1 117.3(3)
O2 N2 Ru1 128.5(2)
C1 N2 Ru1 114.1(2)
C8 N3 C12 118.9(3)
C8 N3 Ru1 125.1(2)
C12 N3 Ru1 115.8(2)
C17 N4 C13 118.3(3)
C17 N4 Ru1 126.3(2)
C13 N4 Ru1 115.3(2)
C18 N5 C22 119.3(3)
C18 N5 Ru1 126.0(2)
C22 N5 Ru1 114.7(2)
C27 N6 C23 118.9(3)
C27 N6 Ru1 125.0(2)
C23 N6 Ru1 116.1(2)
C4 O3 C7 116.6(3)
F4 P1 F1 89.8(2)
F4 P1 F6 91.3(2)
F1 P1 F6 178.4(2)
F4 P1 F2 178.8(2)
F1 P1 F2 89.7(2)
F6 P1 F2 89.2(3)
F4 P1 F3 90.5(2)
F1 P1 F3 89.29(18)
F6 P1 F3 91.9(2)
F2 P1 F3 90.6(2)
F4 P1 F5 89.99(18)
F1 P1 F5 90.26(16)
F6 P1 F5 88.59(18)
F2 P1 F5 88.93(18)
F3 P1 F5 179.3(2)
F11A P2 F9B 147.1(12)
F11A P2 F10B 118.2(11)
F9B P2 F10B 94.7(10)
F11A P2 F10A 98.2(10)
F9B P2 F10A 114.2(10)
F10B P2 F10A 22.2(8)
F11A P2 F7 88.5(8)
F9B P2 F7 89.3(4)
F10B P2 F7 93.6(5)
F10A P2 F7 83.3(5)
F11A P2 F9A 178.1(8)
F9B P2 F9A 31.7(8)
F10B P2 F9A 63.1(7)
F10A P2 F9A 83.3(7)
F7 P2 F9A 92.9(8)
F11A P2 F12 87.2(8)
F9B P2 F12 94.7(3)
F10B P2 F12 87.9(5)
F10A P2 F12 96.6(5)
F7 P2 F12 175.6(3)
F9A P2 F12 91.5(8)
F11A P2 F8B 47.1(9)
F9B P2 F8B 100.0(9)
F10B P2 F8B 165.2(8)
F10A P2 F8B 144.4(8)
F7 P2 F8B 87.7(4)
F9A P2 F8B 131.6(8)
F12 P2 F8B 89.8(4)
F11A P2 F8A 96.7(9)
F9B P2 F8A 51.1(7)
F10B P2 F8A 143.7(8)
F10A P2 F8A 165.1(7)
F7 P2 F8A 97.2(3)
F9A P2 F8A 81.8(6)
F12 P2 F8A 84.0(3)
F8B P2 F8A 50.3(5)
F11A P2 F11B 36.3(10)
F9B P2 F11B 176.2(8)
F10B P2 F11B 82.0(7)
F10A P2 F11B 63.0(6)
F7 P2 F11B 92.8(3)
F9A P2 F11B 144.9(7)
F12 P2 F11B 83.3(3)
F8B P2 F11B 83.3(7)
F8A P2 F11B 131.7(6)
N1 Ru1 N2 83.32(12)
N1 Ru1 N6 92.50(11)
N2 Ru1 N6 97.52(11)
N1 Ru1 N3 94.40(11)
N2 Ru1 N3 88.59(11)
N6 Ru1 N3 171.28(11)
N1 Ru1 N5 94.41(11)
N2 Ru1 N5 175.31(11)
N6 Ru1 N5 78.45(11)
N3 Ru1 N5 95.69(11)
N1 Ru1 N4 171.98(11)
N2 Ru1 N4 93.91(11)
N6 Ru1 N4 95.33(11)
N3 Ru1 N4 77.97(11)
N5 Ru1 N4 88.88(10)

loop_
_geom_bond_atom_site_label_1
_geom_bond_atom_site_label_2
_geom_bond_distance
C1 C6 1.391(5)
C1 C2 1.395(5)
C1 N2 1.420(4)
C2 C3 1.380(5)
C2 N1 1.459(4)
C3 C4 1.417(6)
C4 O3 1.349(5)
C4 C5 1.380(6)
C5 C6 1.381(5)
C7 O3 1.456(5)
C8 N3 1.346(4)
C8 C9 1.376(5)
C9 C10 1.388(5)
C10 C11 1.374(5)
C11 C12 1.382(5)
C12 N3 1.361(4)
C12 C13 1.470(5)
C13 N4 1.361(4)
C13 C14 1.384(5)
C14 C15 1.388(5)
C15 C16 1.377(5)
C16 C17 1.376(5)
C17 N4 1.344(4)
C18 N5 1.339(5)
C18 C19 1.382(5)
C19 C20 1.375(6)
C20 C21 1.384(6)
C21 C22 1.387(5)
C22 N5 1.359(4)
C22 C23 1.471(5)
C23 N6 1.357(4)
C23 C24 1.382(5)
C24 C25 1.373(6)
C25 C26 1.377(6)
C26 C27 1.377(5)
C27 N6 1.349(5)
F1 P1 1.579(3)
F2 P1 1.593(4)
F3 P1 1.594(3)
F4 P1 1.576(3)
F5 P1 1.597(3)
F6 P1 1.583(3)
F7 P2 1.547(3)
F12 P2 1.586(3)
F8A P2 1.623(7)
F9A P2 1.573(12)
F10A P2 1.546(9)
F11A P2 1.384(9)
F8B P2 1.601(8)
F9B P2 1.441(7)
F10B P2 1.530(10)
F11B P2 1.706(7)
N1 O1 1.230(4)
N1 Ru1 1.930(3)
N2 O2 1.241(4)
N2 Ru1 1.956(3)
N3 Ru1 2.080(3)
N4 Ru1 2.108(3)
N5 Ru1 2.098(3)
N6 Ru1 2.066(3)
